data_4112729
loop_
_publ_author_name
'Huadong Wang'
'Charles Edwin Webster'
'Lisa M. P\'erez'
'Michael B. Hall'
'Fran\,cois P. Gabba\"i'

_publ_section_title
;
 Reaction of the 1,8-Bis(diphenylmethylium)naphthalenediyl Dication with
 Fluoride: Formation of a Cation Containing a C-F\\rightarrowC Bridge
;
_journal_name_full 'Journal of the American Chemical Society'
_journal_page_first 8189
_journal_page_last 8196
_journal_paper_doi 10.1021/ja048501y
_journal_volume 126
_journal_year 2004
_chemical_formula_sum 'C36 H26 B F5'
_chemical_formula_weight 564.38
_chemical_name_systematic
; 
 ? 
;
_space_group_IT_number 2
_symmetry_cell_setting triclinic
_symmetry_space_group_name_Hall '-P 1'
_symmetry_space_group_name_H-M 'P -1'
_atom_sites_solution_hydrogens geom
_atom_sites_solution_primary direct
_atom_sites_solution_secondary difmap
_audit_creation_method SHELXL-97
_cell_angle_alpha 110.71(3)
_cell_angle_beta 104.54(3)
_cell_angle_gamma 95.19(3)
_cell_formula_units_Z 2
_cell_length_a 10.190(2)
_cell_length_b 10.273(2)
_cell_length_c 14.506(3)
_cell_measurement_temperature 110(2)
_cell_volume 1347.7(6)
_computing_cell_refinement 'Bruker XSCANS'
_computing_data_collection 'Bruker XSCANS'
_computing_data_reduction 'Bruker SHELXTL'
_computing_molecular_graphics 'Bruker SHELXTL'
_computing_publication_material 'Bruker SHELXTL'
_computing_structure_refinement 'SHELXL-97 (Sheldrick, 1997)'
_computing_structure_solution 'SHELXS-97 (Sheldrick, 1990)'
_diffrn_ambient_temperature 110(2)
_diffrn_measured_fraction_theta_full 0.990
_diffrn_measured_fraction_theta_max 0.990
_diffrn_measurement_device_type 'Bruker P4'
_diffrn_measurement_method '\w scans'
_diffrn_radiation_monochromator graphite
_diffrn_radiation_source 'fine-focus sealed tube'
_diffrn_radiation_type MoK\a
_diffrn_radiation_wavelength 0.71073
_diffrn_reflns_av_R_equivalents 0.0197
_diffrn_reflns_av_sigmaI/netI 0.0329
_diffrn_reflns_limit_h_max 11
_diffrn_reflns_limit_h_min -10
_diffrn_reflns_limit_k_max 11
_diffrn_reflns_limit_k_min -11
_diffrn_reflns_limit_l_max 11
_diffrn_reflns_limit_l_min -16
_diffrn_reflns_number 5824
_diffrn_reflns_theta_full 23.29
_diffrn_reflns_theta_max 23.29
_diffrn_reflns_theta_min 2.11
_exptl_absorpt_coefficient_mu 0.103
_exptl_absorpt_correction_T_max 1
_exptl_absorpt_correction_T_min 0.609492
_exptl_absorpt_correction_type SADABS
_exptl_crystal_density_diffrn 1.391
_exptl_crystal_F_000 584
_exptl_crystal_size_max 1.10
_exptl_crystal_size_mid 0.53
_exptl_crystal_size_min 0.47
_refine_diff_density_max 0.157
_refine_diff_density_min -0.211
_refine_diff_density_rms 0.038
_refine_ls_extinction_method none
_refine_ls_goodness_of_fit_ref 1.032
_refine_ls_hydrogen_treatment mixed
_refine_ls_matrix_type full
_refine_ls_number_parameters 379
_refine_ls_number_reflns 3860
_refine_ls_number_restraints 0
_refine_ls_restrained_S_all 1.032
_refine_ls_R_factor_all 0.0389
_refine_ls_R_factor_gt 0.0325
_refine_ls_shift/su_max 0.000
_refine_ls_shift/su_mean 0.000
_refine_ls_structure_factor_coef Fsqd
_refine_ls_weighting_details 'calc w=1/[\s^2^(Fo^2^)+(0.0432P)^2^+0.4525P] where P=(Fo^2^+2Fc^2^)/3'
_refine_ls_weighting_scheme calc
_refine_ls_wR_factor_gt 0.0821
_refine_ls_wR_factor_ref 0.0868
_reflns_number_gt 3373
_reflns_number_total 3860
_reflns_threshold_expression >2sigma(I)
_cod_data_source_file ja048501ysi20040315_035736.cif
_cod_data_source_block 1F
_cod_original_cell_volume 1347.7(5)
_cod_database_code 4112729

loop_
_symmetry_equiv_pos_as_xyz
'x, y, z'
'-x, -y, -z'

loop_
_atom_site_label
_atom_site_type_symbol
_atom_site_fract_x
_atom_site_fract_y
_atom_site_fract_z
_atom_site_U_iso_or_equiv
_atom_site_adp_type
_atom_site_occupancy
_atom_site_symmetry_multiplicity
_atom_site_calc_flag
_atom_site_refinement_flags
F F 0.45916(8) 0.08618(9) 0.68982(6) 0.0204(2) Uani 1 1 d .
C01 C 0.31771(15) 0.08288(16) 0.64242(12) 0.0189(3) Uani 1 1 d .
C02 C 0.49073(16) 0.05720(16) 0.85367(11) 0.0180(3) Uani 1 1 d .
C1 C 0.26006(15) 0.17492(16) 0.72618(12) 0.0179(3) Uani 1 1 d .
C2 C 0.13986(16) 0.21693(16) 0.68836(13) 0.0211(4) Uani 1 1 d .
H2A H 0.0968 0.1788 0.6173 0.025 Uiso 1 1 calc R
C3 C 0.07989(16) 0.31403(17) 0.75179(13) 0.0235(4) Uani 1 1 d .
H3A H -0.0041 0.3350 0.7238 0.028 Uiso 1 1 calc R
C4 C 0.14678(16) 0.37738(16) 0.85530(13) 0.0222(4) Uani 1 1 d .
H4A H 0.1115 0.4473 0.8974 0.027 Uiso 1 1 calc R
C5 C 0.33615(17) 0.40929(16) 1.00729(12) 0.0224(4) Uani 1 1 d .
H5A H 0.2965 0.4771 1.0471 0.027 Uiso 1 1 calc R
C6 C 0.45684(17) 0.38122(16) 1.05416(13) 0.0233(4) Uani 1 1 d .
H6A H 0.5022 0.4329 1.1241 0.028 Uiso 1 1 calc R
C7 C 0.51181(16) 0.27312(16) 0.99525(12) 0.0207(4) Uani 1 1 d .
H7A H 0.5956 0.2551 1.0268 0.025 Uiso 1 1 calc R
C8 C 0.44485(15) 0.19161(16) 0.89077(12) 0.0177(3) Uani 1 1 d .
C9 C 0.32392(15) 0.22921(16) 0.83621(12) 0.0177(3) Uani 1 1 d .
C10 C 0.26845(16) 0.33837(16) 0.89938(12) 0.0196(4) Uani 1 1 d .
C11 C 0.32305(15) 0.15349(16) 0.56588(12) 0.0200(4) Uani 1 1 d .
C12 C 0.24573(17) 0.09059(18) 0.46223(13) 0.0250(4) Uani 1 1 d .
H12A H 0.1896 0.0012 0.4365 0.030 Uiso 1 1 calc R
C13 C 0.25180(18) 0.1608(2) 0.39659(14) 0.0313(4) Uani 1 1 d .
H13A H 0.1997 0.1179 0.3272 0.038 Uiso 1 1 calc R
C14 C 0.33422(18) 0.29320(19) 0.43350(14) 0.0302(4) Uani 1 1 d .
H14A H 0.3373 0.3401 0.3895 0.036 Uiso 1 1 calc R
C15 C 0.41270(18) 0.35617(18) 0.53690(14) 0.0285(4) Uani 1 1 d .
H15A H 0.4690 0.4454 0.5622 0.034 Uiso 1 1 calc R
C16 C 0.40751(17) 0.28674(17) 0.60263(13) 0.0240(4) Uani 1 1 d .
H16A H 0.4608 0.3294 0.6717 0.029 Uiso 1 1 calc R
C21 C 0.24635(16) -0.07274(16) 0.58903(12) 0.0198(4) Uani 1 1 d .
C22 C 0.30840(17) -0.16727(17) 0.52560(12) 0.0237(4) Uani 1 1 d .
H22A H 0.3932 -0.1349 0.5201 0.028 Uiso 1 1 calc R
C23 C 0.24454(18) -0.30818(17) 0.47113(13) 0.0266(4) Uani 1 1 d .
H23A H 0.2862 -0.3700 0.4287 0.032 Uiso 1 1 calc R
C24 C 0.11879(18) -0.35806(18) 0.47923(13) 0.0272(4) Uani 1 1 d .
H24A H 0.0757 -0.4529 0.4421 0.033 Uiso 1 1 calc R
C25 C 0.05785(17) -0.26644(17) 0.54262(13) 0.0253(4) Uani 1 1 d .
H25A H -0.0260 -0.2999 0.5489 0.030 Uiso 1 1 calc R
C26 C 0.12114(16) -0.12402(17) 0.59730(12) 0.0214(4) Uani 1 1 d .
H26A H 0.0791 -0.0628 0.6397 0.026 Uiso 1 1 calc R
C31 C 0.63587(15) 0.06190(16) 0.86652(12) 0.0189(3) Uani 1 1 d .
C32 C 0.70299(16) -0.04674(16) 0.88155(12) 0.0208(4) Uani 1 1 d .
H32A H 0.6527 -0.1263 0.8824 0.025 Uiso 1 1 calc R
C33 C 0.84298(16) -0.03499(18) 0.89503(12) 0.0250(4) Uani 1 1 d .
H33A H 0.8870 -0.1067 0.9047 0.030 Uiso 1 1 calc R
C34 C 0.91819(17) 0.08375(18) 0.89410(13) 0.0278(4) Uani 1 1 d .
H34A H 1.0127 0.0913 0.9037 0.033 Uiso 1 1 calc R
C35 C 0.85435(17) 0.19152(18) 0.87906(13) 0.0265(4) Uani 1 1 d .
H35A H 0.9057 0.2706 0.8785 0.032 Uiso 1 1 calc R
C36 C 0.71485(16) 0.18050(17) 0.86502(12) 0.0216(4) Uani 1 1 d .
H36A H 0.6719 0.2523 0.8544 0.026 Uiso 1 1 calc R
C41 C 0.39201(15) -0.07361(16) 0.81835(12) 0.0183(3) Uani 1 1 d .
C42 C 0.27655(16) -0.07295(17) 0.85544(12) 0.0199(3) Uani 1 1 d .
H42A H 0.2622 0.0123 0.8989 0.024 Uiso 1 1 calc R
C43 C 0.18493(16) -0.19707(17) 0.82810(13) 0.0237(4) Uani 1 1 d .
H43A H 0.1104 -0.1959 0.8543 0.028 Uiso 1 1 calc R
C44 C 0.20434(17) -0.32402(17) 0.76120(13) 0.0252(4) Uani 1 1 d .
H44A H 0.1420 -0.4077 0.7422 0.030 Uiso 1 1 calc R
C45 C 0.31563(17) -0.32695(17) 0.72257(12) 0.0237(4) Uani 1 1 d .
H45A H 0.3272 -0.4124 0.6774 0.028 Uiso 1 1 calc R
C46 C 0.40958(16) -0.20367(16) 0.75073(12) 0.0204(4) Uani 1 1 d .
H46A H 0.4846 -0.2065 0.7250 0.024 Uiso 1 1 calc R
B1 B 0.18639(19) 0.42694(19) 0.19836(15) 0.0236(4) Uani 1 1 d .
F1 F 0.20604(11) 0.56545(10) 0.20463(8) 0.0397(3) Uani 1 1 d .
F2 F 0.11119(10) 0.41279(11) 0.26307(8) 0.0359(3) Uani 1 1 d .
F3 F 0.11377(12) 0.33685(11) 0.09690(8) 0.0440(3) Uani 1 1 d .
F4 F 0.31425(10) 0.39180(11) 0.22786(8) 0.0377(3) Uani 1 1 d .

loop_
_atom_site_aniso_label
_atom_site_aniso_U_11
_atom_site_aniso_U_22
_atom_site_aniso_U_33
_atom_site_aniso_U_23
_atom_site_aniso_U_13
_atom_site_aniso_U_12
F 0.0180(5) 0.0250(5) 0.0183(5) 0.0093(4) 0.0041(4) 0.0058(4)
C01 0.0149(8) 0.0243(8) 0.0189(9) 0.0103(7) 0.0039(6) 0.0060(6)
C02 0.0233(8) 0.0237(8) 0.0093(8) 0.0098(7) 0.0040(6) 0.0051(7)
C1 0.0190(8) 0.0166(8) 0.0201(9) 0.0098(7) 0.0062(7) 0.0018(6)
C2 0.0206(8) 0.0237(9) 0.0218(9) 0.0126(7) 0.0058(7) 0.0035(7)
C3 0.0209(8) 0.0262(9) 0.0305(10) 0.0168(8) 0.0103(7) 0.0079(7)
C4 0.0250(9) 0.0188(8) 0.0294(10) 0.0115(7) 0.0151(7) 0.0074(7)
C5 0.0305(9) 0.0177(8) 0.0222(9) 0.0071(7) 0.0147(7) 0.0047(7)
C6 0.0306(9) 0.0200(8) 0.0171(8) 0.0061(7) 0.0072(7) 0.0004(7)
C7 0.0216(8) 0.0214(8) 0.0203(9) 0.0108(7) 0.0054(7) 0.0017(7)
C8 0.0195(8) 0.0189(8) 0.0175(9) 0.0097(7) 0.0074(7) 0.0017(6)
C9 0.0177(8) 0.0173(8) 0.0209(9) 0.0101(7) 0.0076(7) 0.0007(6)
C10 0.0228(8) 0.0168(8) 0.0233(9) 0.0100(7) 0.0113(7) 0.0024(6)
C11 0.0205(8) 0.0236(8) 0.0213(9) 0.0116(7) 0.0095(7) 0.0098(7)
C12 0.0243(9) 0.0289(9) 0.0216(9) 0.0108(8) 0.0053(7) 0.0048(7)
C13 0.0335(10) 0.0441(11) 0.0212(9) 0.0184(8) 0.0072(8) 0.0110(8)
C14 0.0353(10) 0.0396(11) 0.0327(11) 0.0258(9) 0.0186(8) 0.0173(8)
C15 0.0332(10) 0.0252(9) 0.0353(11) 0.0159(8) 0.0175(8) 0.0084(7)
C16 0.0273(9) 0.0245(9) 0.0223(9) 0.0097(7) 0.0094(7) 0.0067(7)
C21 0.0225(8) 0.0224(8) 0.0154(8) 0.0102(7) 0.0027(7) 0.0058(7)
C22 0.0239(9) 0.0263(9) 0.0216(9) 0.0100(7) 0.0067(7) 0.0063(7)
C23 0.0328(10) 0.0239(9) 0.0203(9) 0.0063(7) 0.0060(7) 0.0084(7)
C24 0.0330(10) 0.0210(9) 0.0226(9) 0.0082(7) 0.0014(7) 0.0024(7)
C25 0.0234(9) 0.0268(9) 0.0256(9) 0.0139(8) 0.0028(7) 0.0025(7)
C26 0.0235(9) 0.0228(9) 0.0193(9) 0.0106(7) 0.0043(7) 0.0073(7)
C31 0.0198(8) 0.0211(8) 0.0133(8) 0.0061(7) 0.0022(6) 0.0030(7)
C32 0.0253(9) 0.0203(8) 0.0138(8) 0.0052(7) 0.0032(7) 0.0032(7)
C33 0.0244(9) 0.0287(9) 0.0197(9) 0.0080(7) 0.0031(7) 0.0102(7)
C34 0.0181(8) 0.0369(10) 0.0238(9) 0.0076(8) 0.0045(7) 0.0058(7)
C35 0.0226(9) 0.0291(9) 0.0261(10) 0.0102(8) 0.0072(7) -0.0002(7)
C36 0.0234(9) 0.0212(8) 0.0190(9) 0.0078(7) 0.0046(7) 0.0038(7)
C41 0.0194(8) 0.0213(8) 0.0160(8) 0.0113(7) 0.0027(6) 0.0046(6)
C42 0.0223(8) 0.0216(8) 0.0183(8) 0.0109(7) 0.0049(7) 0.0069(7)
C43 0.0201(8) 0.0285(9) 0.0254(9) 0.0155(8) 0.0056(7) 0.0023(7)
C44 0.0244(9) 0.0221(9) 0.0267(10) 0.0136(8) -0.0003(7) -0.0013(7)
C45 0.0287(9) 0.0188(8) 0.0200(9) 0.0072(7) 0.0016(7) 0.0051(7)
C46 0.0208(8) 0.0240(9) 0.0183(8) 0.0115(7) 0.0041(7) 0.0063(7)
B1 0.0249(10) 0.0224(10) 0.0211(10) 0.0064(8) 0.0064(8) 0.0033(8)
F1 0.0535(7) 0.0248(6) 0.0468(7) 0.0169(5) 0.0206(5) 0.0095(5)
F2 0.0334(6) 0.0421(6) 0.0326(6) 0.0127(5) 0.0157(5) 0.0004(5)
F3 0.0558(7) 0.0394(6) 0.0223(6) 0.0068(5) 0.0022(5) -0.0101(5)
F4 0.0357(6) 0.0519(7) 0.0382(6) 0.0259(5) 0.0170(5) 0.0190(5)

loop_
_atom_type_symbol
_atom_type_description
_atom_type_scat_dispersion_real
_atom_type_scat_dispersion_imag
_atom_type_scat_source
C C 0.0033 0.0016 'International Tables Vol C Tables 4.2.6.8 and 6.1.1.4'
H H 0.0000 0.0000 'International Tables Vol C Tables 4.2.6.8 and 6.1.1.4'
B B 0.0013 0.0007 'International Tables Vol C Tables 4.2.6.8 and 6.1.1.4'
F F 0.0171 0.0103 'International Tables Vol C Tables 4.2.6.8 and 6.1.1.4'

loop_
_geom_angle_atom_site_label_1
_geom_angle_atom_site_label_2
_geom_angle_atom_site_label_3
_geom_angle
C01 F C02 111.11(9)
F C01 C21 106.63(12)
F C01 C11 103.91(11)
C21 C01 C11 112.80(13)
F C01 C1 108.20(12)
C21 C01 C1 115.17(13)
C11 C01 C1 109.37(12)
F C01 C02 44.70(7)
C21 C01 C02 95.04(10)
C11 C01 C02 144.53(10)
C1 C01 C02 75.16(9)
C31 C02 C41 122.92(14)
C31 C02 C8 117.99(14)
C41 C02 C8 118.59(13)
C31 C02 F 90.40(10)
C41 C02 F 99.58(10)
C8 C02 F 86.73(9)
C31 C02 C01 114.58(10)
C41 C02 C01 85.23(9)
C8 C02 C01 76.62(9)
F C02 C01 24.19(4)
C2 C1 C9 118.58(14)
C2 C1 C01 114.43(14)
C9 C1 C01 126.76(13)
C1 C2 C3 123.21(15)
C4 C3 C2 118.85(15)
C3 C4 C10 120.91(15)
C6 C5 C10 122.06(15)
C5 C6 C7 118.78(15)
C8 C7 C6 122.04(15)
C7 C8 C9 120.13(14)
C7 C8 C02 112.81(14)
C9 C8 C02 125.81(14)
C10 C9 C1 117.26(14)
C10 C9 C8 115.84(14)
C1 C9 C8 126.79(14)
C4 C10 C5 118.93(14)
C4 C10 C9 120.58(15)
C5 C10 C9 120.48(14)
C12 C11 C16 118.99(15)
C12 C11 C01 122.55(14)
C16 C11 C01 118.45(14)
C11 C12 C13 120.24(16)
C14 C13 C12 120.58(16)
C13 C14 C15 119.45(16)
C16 C15 C14 120.29(16)
C15 C16 C11 120.44(16)
C26 C21 C22 118.70(15)
C26 C21 C01 123.22(14)
C22 C21 C01 118.04(14)
C23 C22 C21 120.44(16)
C22 C23 C24 120.38(16)
C25 C24 C23 119.64(16)
C24 C25 C26 120.33(16)
C21 C26 C25 120.49(16)
C36 C31 C32 118.56(14)
C36 C31 C02 118.60(14)
C32 C31 C02 122.84(14)
C33 C32 C31 120.08(15)
C32 C33 C34 120.00(15)
C33 C34 C35 120.92(15)
C36 C35 C34 119.54(16)
C35 C36 C31 120.89(15)
C46 C41 C42 118.46(14)
C46 C41 C02 122.20(14)
C42 C41 C02 119.29(14)
C43 C42 C41 120.77(15)
C42 C43 C44 119.69(15)
C45 C44 C43 120.56(15)
C46 C45 C44 120.35(15)
C45 C46 C41 120.15(15)
F1 B1 F4 109.12(14)
F1 B1 F2 110.42(14)
F4 B1 F2 109.25(14)
F1 B1 F3 108.94(15)
F4 B1 F3 110.05(15)
F2 B1 F3 109.06(14)

loop_
_geom_bond_atom_site_label_1
_geom_bond_atom_site_label_2
_geom_bond_distance
F C01 1.4243(17)
F C02 2.4444(17)
C01 C21 1.522(2)
C01 C11 1.535(2)
C01 C1 1.537(2)
C01 C02 3.242(2)
C02 C31 1.438(2)
C02 C41 1.446(2)
C02 C8 1.460(2)
C1 C2 1.383(2)
C1 C9 1.437(2)
C2 C3 1.399(2)
C3 C4 1.363(2)
C4 C10 1.407(2)
C5 C6 1.357(2)
C5 C10 1.420(2)
C6 C7 1.400(2)
C7 C8 1.394(2)
C8 C9 1.451(2)
C9 C10 1.437(2)
C11 C12 1.387(2)
C11 C16 1.393(2)
C12 C13 1.392(2)
C13 C14 1.376(3)
C14 C15 1.388(3)
C15 C16 1.386(2)
C21 C26 1.386(2)
C21 C22 1.400(2)
C22 C23 1.380(2)
C23 C24 1.385(2)
C24 C25 1.377(2)
C25 C26 1.392(2)
C31 C36 1.408(2)
C31 C32 1.413(2)
C32 C33 1.378(2)
C33 C34 1.387(2)
C34 C35 1.388(2)
C35 C36 1.373(2)
C41 C46 1.409(2)
C41 C42 1.411(2)
C42 C43 1.377(2)
C43 C44 1.389(2)
C44 C45 1.384(2)
C45 C46 1.380(2)
B1 F1 1.386(2)
B1 F4 1.388(2)
B1 F2 1.388(2)
B1 F3 1.391(2)
